data_4088648
loop_
_publ_author_name
'Nagaoka, Masahiro'
'Kawashima, Takashi'
'Suzuki, Hiroharu'
'Takao, Toshiro'

_publ_section_title
;
 Dehydrogenative Coupling of 4-Substituted Pyridines Catalyzed by a
 Trinuclear Complex of Ruthenium and Cobalt
;
_journal_issue 14
_journal_name_full Organometallics
_journal_page_first 2348
_journal_paper_doi 10.1021/acs.organomet.6b00277
_journal_volume 35
_journal_year 2016
_chemical_formula_sum 'C36 H54 N Rh Ru2'
_chemical_formula_weight 805.85
_space_group_IT_number 14
_space_group_name_Hall '-P 2yn'
_space_group_name_H-M_alt 'P 1 21/n 1'
_symmetry_cell_setting monoclinic
_symmetry_space_group_name_H-M 'P 1 21/n 1'
_atom_sites_solution_hydrogens geom
_atom_sites_solution_primary direct
_atom_sites_solution_secondary difmap
_audit_creation_method SHELXL-97
_cell_angle_alpha 90.00
_cell_angle_beta 104.1440(14)
_cell_angle_gamma 90.00
_cell_formula_units_Z 4
_cell_length_a 13.8717(5)
_cell_length_b 17.7171(5)
_cell_length_c 14.1363(6)
_cell_measurement_reflns_used 26559
_cell_measurement_temperature 123(2)
_cell_measurement_theta_max 25.34
_cell_measurement_theta_min 3.03
_cell_volume 3368.9(2)
_computing_cell_refinement PROCESS-AUTO
_computing_data_collection 'PROCESS-AUTO (Rigaku, 1998)'
_computing_data_reduction 'SHELXS-97 (Sheldrick, 1990)'
_computing_molecular_graphics 'ORTEX (P.McArdle, 1995)'
_computing_publication_material SHELXL-97
_computing_structure_refinement 'SHELXL-97 (Sheldrick, 1997)'
_computing_structure_solution SHELXS-97
_diffrn_ambient_temperature 123(2)
_diffrn_detector_area_resol_mean 10
_diffrn_measured_fraction_theta_full 0.992
_diffrn_measured_fraction_theta_max 0.992
_diffrn_measurement_device_type 'Rigaku R-AXIS RAPID Imaging Plate'
_diffrn_measurement_method \w
_diffrn_radiation_monochromator graphite
_diffrn_radiation_source 'Rigaku Rotating Anode ultraX18'
_diffrn_radiation_type MoK\a
_diffrn_radiation_wavelength 0.71069
_diffrn_reflns_av_R_equivalents 0.0347
_diffrn_reflns_av_sigmaI/netI 0.0287
_diffrn_reflns_limit_h_max 16
_diffrn_reflns_limit_h_min -16
_diffrn_reflns_limit_k_max 21
_diffrn_reflns_limit_k_min -21
_diffrn_reflns_limit_l_max 17
_diffrn_reflns_limit_l_min -17
_diffrn_reflns_number 26559
_diffrn_reflns_theta_full 25.34
_diffrn_reflns_theta_max 25.34
_diffrn_reflns_theta_min 3.03
_exptl_absorpt_coefficient_mu 1.394
_exptl_absorpt_correction_T_max 1.0000
_exptl_absorpt_correction_T_min 0.6381
_exptl_absorpt_correction_type empirical
_exptl_absorpt_process_details
;
Higashi, T. (1995). Program for Absorption Correction.
Rigaku Corporation, Tokyo, Japan.
;
_exptl_crystal_colour purple
_exptl_crystal_density_diffrn 1.589
_exptl_crystal_density_meas ?
_exptl_crystal_density_method 'not measured'
_exptl_crystal_description platelet
_exptl_crystal_F_000 1640
_exptl_crystal_size_max 0.112
_exptl_crystal_size_mid 0.054
_exptl_crystal_size_min 0.018
_refine_diff_density_max 0.575
_refine_diff_density_min -0.431
_refine_diff_density_rms 0.090
_refine_ls_extinction_method none
_refine_ls_goodness_of_fit_ref 1.040
_refine_ls_hydrogen_treatment constr
_refine_ls_matrix_type full
_refine_ls_number_parameters 431
_refine_ls_number_reflns 6123
_refine_ls_number_restraints 0
_refine_ls_restrained_S_all 1.040
_refine_ls_R_factor_all 0.0326
_refine_ls_R_factor_gt 0.0237
_refine_ls_shift/su_max 0.001
_refine_ls_shift/su_mean 0.000
_refine_ls_structure_factor_coef Fsqd
_refine_ls_weighting_details 'calc w=1/[\s^2^(Fo^2^)+(0.0241P)^2^+2.6221P] where P=(Fo^2^+2Fc^2^)/3'
_refine_ls_weighting_scheme calc
_refine_ls_wR_factor_gt 0.0513
_refine_ls_wR_factor_ref 0.0555
_reflns_number_gt 5196
_reflns_number_total 6383
_reflns_threshold_expression >2sigma(I)
_cod_data_source_file om6b00277_si_002.cif
_cod_data_source_block 15
_cod_depositor_comments
;
The following automatic conversions were performed:

data item '_exptl_absorpt_correction_type' value 'Empirical' was
changed to 'empirical' in accordance with the
/home/saulius/struct/COD-crude-data/automatic-downloads/DataCite-retrospective/ACS/depositions/lib/dictionaries/cif_core.dic
dictionary named 'cif_core.dic' version 2.4.2 last updated on
2011-04-26.

data item '_symmetry_cell_setting' value 'Monoclinic' was changed to
'monoclinic' in accordance with the
/home/saulius/struct/COD-crude-data/automatic-downloads/DataCite-retrospective/ACS/depositions/lib/dictionaries/cif_core.dic
dictionary named 'cif_core.dic' version 2.4.2 last updated on
2011-04-26.

data item '_exptl_crystal_density_meas' value 'not measured' was
changed to '?' -- the value is perceived as not measured.

Automatic conversion script
Id: cif_fix_values 6909 2019-04-08 15:41:33Z antanas 
;
_cod_original_sg_symbol_H-M P21/n
_cod_database_code 4088648

loop_
_symmetry_equiv_pos_as_xyz
'x, y, z'
'x+1/2, -y+1/2, z+1/2'
'-x, -y, -z'
'-x-1/2, y-1/2, -z-1/2'

loop_
_atom_site_label
_atom_site_type_symbol
_atom_site_fract_x
_atom_site_fract_y
_atom_site_fract_z
_atom_site_U_iso_or_equiv
_atom_site_adp_type
_atom_site_occupancy
_atom_site_symmetry_multiplicity
_atom_site_calc_flag
_atom_site_refinement_flags
Rh1 Rh 0.041603(15) 0.177094(11) 0.247900(17) 0.01693(6) Uani 1 1 d .
Ru1 Ru -0.050765(16) 0.273340(12) 0.372540(17) 0.01863(6) Uani 1 1 d .
Ru2 Ru -0.033291(16) 0.321380(11) 0.189235(17) 0.01662(6) Uani 1 1 d .
N1 N 0.07039(17) 0.32352(12) 0.33561(18) 0.0204(5) Uani 1 1 d .
C1 C 0.10938(19) 0.27744(14) 0.2739(2) 0.0182(6) Uani 1 1 d .
C2 C 0.2026(2) 0.29804(15) 0.2558(2) 0.0215(6) Uani 1 1 d .
H2 H 0.2292 0.2676 0.2130 0.018(7) Uiso 1 1 calc R
C3 C 0.2552(2) 0.35975(16) 0.2973(2) 0.0234(6) Uani 1 1 d .
C4 C 0.2110(2) 0.40621(16) 0.3571(2) 0.0242(7) Uani 1 1 d .
H4 H 0.2449 0.4501 0.3864 0.027(8) Uiso 1 1 calc R
C5 C 0.1212(2) 0.38841(15) 0.3726(2) 0.0225(6) Uani 1 1 d .
H5 H 0.0920 0.4217 0.4103 0.022(8) Uiso 1 1 calc R
C6 C 0.3542(2) 0.37929(19) 0.2788(3) 0.0344(8) Uani 1 1 d .
H6A H 0.3545 0.4326 0.2603 0.076(14) Uiso 1 1 calc R
H6B H 0.3660 0.3477 0.2259 0.080(15) Uiso 1 1 calc R
H6C H 0.4066 0.3703 0.3381 0.067(13) Uiso 1 1 calc R
C7 C -0.0428(2) 0.30609(18) 0.5219(2) 0.0290(7) Uani 1 1 d .
C8 C -0.0606(2) 0.22744(18) 0.5118(2) 0.0296(7) Uani 1 1 d .
C9 C -0.1536(2) 0.21601(16) 0.4415(2) 0.0282(7) Uani 1 1 d .
C10 C -0.1931(2) 0.28843(17) 0.4087(2) 0.0252(7) Uani 1 1 d .
C11 C -0.1239(2) 0.34489(16) 0.4582(2) 0.0255(7) Uani 1 1 d .
C12 C 0.0421(3) 0.3435(2) 0.5931(3) 0.0454(9) Uani 1 1 d .
H12A H 0.0522 0.3943 0.5699 0.073(14) Uiso 1 1 calc R
H12B H 0.1027 0.3136 0.5989 0.076(15) Uiso 1 1 calc R
H12C H 0.0266 0.3469 0.6570 0.056(12) Uiso 1 1 calc R
C13 C 0.0021(3) 0.1669(2) 0.5716(3) 0.0474(10) Uani 1 1 d .
H13A H -0.0060 0.1196 0.5345 0.061(13) Uiso 1 1 calc R
H13B H -0.0188 0.1594 0.6323 0.064(13) Uiso 1 1 calc R
H13C H 0.0721 0.1822 0.5869 0.085(16) Uiso 1 1 calc R
C14 C -0.2044(3) 0.14203(18) 0.4132(3) 0.0442(10) Uani 1 1 d .
H14A H -0.1544 0.1023 0.4172 0.052(11) Uiso 1 1 calc R
H14B H -0.2455 0.1452 0.3463 0.058(13) Uiso 1 1 calc R
H14C H -0.2465 0.1301 0.4577 0.059(12) Uiso 1 1 calc R
C15 C -0.2922(2) 0.3016(2) 0.3399(3) 0.0359(8) Uani 1 1 d .
H15A H -0.2934 0.3520 0.3109 0.044(10) Uiso 1 1 calc R
H15B H -0.3444 0.2981 0.3756 0.039(9) Uiso 1 1 calc R
H15C H -0.3037 0.2634 0.2882 0.048(11) Uiso 1 1 calc R
C16 C -0.1385(3) 0.42899(17) 0.4519(3) 0.0390(9) Uani 1 1 d .
H16A H -0.1920 0.4413 0.3946 0.070(14) Uiso 1 1 calc R
H16B H -0.0767 0.4533 0.4460 0.050(11) Uiso 1 1 calc R
H16C H -0.1561 0.4472 0.5109 0.065(13) Uiso 1 1 calc R
C17 C -0.1444(2) 0.33793(15) 0.0553(2) 0.0208(6) Uani 1 1 d .
C18 C -0.0471(2) 0.33880(15) 0.0342(2) 0.0229(6) Uani 1 1 d .
C19 C 0.0074(2) 0.40053(15) 0.0846(2) 0.0224(6) Uani 1 1 d .
C20 C -0.0543(2) 0.43889(15) 0.1367(2) 0.0215(6) Uani 1 1 d .
C21 C -0.1479(2) 0.40164(15) 0.1172(2) 0.0214(6) Uani 1 1 d .
C22 C -0.2286(2) 0.28449(16) 0.0139(2) 0.0277(7) Uani 1 1 d .
H22A H -0.2017 0.2368 -0.0036 0.027(8) Uiso 1 1 calc R
H22B H -0.2723 0.3069 -0.0444 0.050(11) Uiso 1 1 calc R
H22C H -0.2666 0.2750 0.0627 0.042(10) Uiso 1 1 calc R
C23 C -0.0148(2) 0.28886(18) -0.0373(2) 0.0320(7) Uani 1 1 d .
H23A H -0.0471 0.2395 -0.0389 0.051(11) Uiso 1 1 calc R
H23B H 0.0575 0.2824 -0.0176 0.048(11) Uiso 1 1 calc R
H23C H -0.0336 0.3119 -0.1022 0.048(11) Uiso 1 1 calc R
C24 C 0.1089(2) 0.42610(17) 0.0794(2) 0.0300(7) Uani 1 1 d .
H24A H 0.1441 0.3842 0.0572 0.034(9) Uiso 1 1 calc R
H24B H 0.1463 0.4426 0.1441 0.035(9) Uiso 1 1 calc R
H24C H 0.1028 0.4682 0.0333 0.036(9) Uiso 1 1 calc R
C25 C -0.0273(2) 0.50855(16) 0.1965(2) 0.0293(7) Uani 1 1 d .
H25A H 0.0409 0.5040 0.2366 0.029(9) Uiso 1 1 calc R
H25B H -0.0730 0.5151 0.2388 0.047(11) Uiso 1 1 calc R
H25C H -0.0319 0.5524 0.1533 0.049(11) Uiso 1 1 calc R
C26 C -0.2358(2) 0.42775(17) 0.1518(2) 0.0270(7) Uani 1 1 d .
H26A H -0.2817 0.3855 0.1503 0.037(9) Uiso 1 1 calc R
H26B H -0.2698 0.4682 0.1092 0.043(10) Uiso 1 1 calc R
H26C H -0.2135 0.4467 0.2187 0.030(9) Uiso 1 1 calc R
C27 C 0.1025(2) 0.06501(14) 0.2990(2) 0.0235(7) Uani 1 1 d .
C28 C 0.1642(2) 0.09618(15) 0.2431(2) 0.0239(7) Uani 1 1 d .
C29 C 0.1055(2) 0.10670(15) 0.1458(2) 0.0262(7) Uani 1 1 d .
C30 C 0.0073(2) 0.07892(15) 0.1423(2) 0.0255(7) Uani 1 1 d .
C31 C 0.0053(2) 0.05364(15) 0.2359(2) 0.0248(7) Uani 1 1 d .
C32 C 0.1363(3) 0.03806(17) 0.4025(3) 0.0377(8) Uani 1 1 d .
H32A H 0.0835 0.0468 0.4363 0.056(12) Uiso 1 1 calc R
H32B H 0.1961 0.0658 0.4357 0.088(16) Uiso 1 1 calc R
H32C H 0.1513 -0.0160 0.4030 0.056(11) Uiso 1 1 calc R
C33 C 0.2743(2) 0.10883(19) 0.2753(3) 0.0393(9) Uani 1 1 d .
H33A H 0.2910 0.1569 0.2489 0.102(18) Uiso 1 1 calc R
H33B H 0.3089 0.0676 0.2512 0.053(11) Uiso 1 1 calc R
H33C H 0.2947 0.1102 0.3467 0.084(16) Uiso 1 1 calc R
C34 C 0.1436(3) 0.13015(19) 0.0603(3) 0.0420(9) Uani 1 1 d .
H34A H 0.0874 0.1406 0.0046 0.102(19) Uiso 1 1 calc R
H34B H 0.1842 0.0895 0.0432 0.056(11) Uiso 1 1 calc R
H34C H 0.1842 0.1758 0.0768 0.045(10) Uiso 1 1 calc R
C35 C -0.0780(3) 0.07438(19) 0.0542(3) 0.0408(9) Uani 1 1 d .
H35A H -0.0724 0.1149 0.0087 0.057(12) Uiso 1 1 calc R
H35B H -0.1406 0.0798 0.0739 0.082(15) Uiso 1 1 calc R
H35C H -0.0769 0.0254 0.0222 0.069(13) Uiso 1 1 calc R
C36 C -0.0788(3) 0.01397(17) 0.2642(3) 0.0403(9) Uani 1 1 d .
H36A H -0.0728 0.0207 0.3342 0.057(12) Uiso 1 1 calc R
H36B H -0.0765 -0.0400 0.2496 0.053(11) Uiso 1 1 calc R
H36C H -0.1421 0.0352 0.2274 0.034(9) Uiso 1 1 calc R
H1A H -0.1132 0.3064 0.2568 0.037(9) Uiso 1 1 d R
H2A H -0.0430 0.2358 0.1938 0.065(12) Uiso 1 1 d R
H3A H 0.0127 0.1905 0.3391 0.038(9) Uiso 1 1 d R

loop_
_atom_site_aniso_label
_atom_site_aniso_U_11
_atom_site_aniso_U_22
_atom_site_aniso_U_33
_atom_site_aniso_U_23
_atom_site_aniso_U_13
_atom_site_aniso_U_12
Rh1 0.01801(11) 0.01311(11) 0.02021(13) 0.00053(9) 0.00573(9) 0.00056(9)
Ru1 0.02157(12) 0.01650(11) 0.01954(13) 0.00098(9) 0.00837(9) 0.00051(9)
Ru2 0.01813(11) 0.01404(11) 0.01783(13) 0.00123(9) 0.00465(9) 0.00113(9)
N1 0.0218(12) 0.0189(12) 0.0196(13) 0.0008(10) 0.0035(10) -0.0003(10)
C1 0.0182(13) 0.0149(12) 0.0211(16) 0.0029(11) 0.0038(11) 0.0011(11)
C2 0.0224(14) 0.0184(13) 0.0235(17) 0.0035(12) 0.0053(12) 0.0037(12)
C3 0.0224(14) 0.0228(14) 0.0241(17) 0.0090(12) 0.0040(12) -0.0001(13)
C4 0.0259(15) 0.0182(14) 0.0251(17) 0.0018(12) -0.0003(13) -0.0053(13)
C5 0.0273(15) 0.0166(13) 0.0213(17) -0.0009(12) 0.0016(13) 0.0011(12)
C6 0.0294(17) 0.0355(18) 0.038(2) 0.0083(16) 0.0080(15) -0.0083(15)
C7 0.0312(16) 0.0395(17) 0.0192(17) -0.0031(14) 0.0116(13) 0.0015(14)
C8 0.0358(17) 0.0339(17) 0.0254(18) 0.0085(14) 0.0193(14) 0.0075(15)
C9 0.0351(17) 0.0240(15) 0.0331(19) 0.0021(13) 0.0228(14) -0.0005(14)
C10 0.0241(15) 0.0312(16) 0.0250(17) 0.0016(13) 0.0152(13) 0.0023(13)
C11 0.0321(16) 0.0234(15) 0.0261(18) -0.0051(13) 0.0165(14) 0.0017(13)
C12 0.047(2) 0.064(3) 0.025(2) -0.0133(18) 0.0076(17) -0.0046(19)
C13 0.052(2) 0.054(2) 0.044(2) 0.028(2) 0.0269(19) 0.0203(19)
C14 0.057(2) 0.0314(18) 0.058(3) -0.0015(17) 0.040(2) -0.0108(18)
C15 0.0261(16) 0.050(2) 0.035(2) 0.0004(17) 0.0138(15) 0.0014(15)
C16 0.044(2) 0.0275(17) 0.051(3) -0.0067(16) 0.0237(19) 0.0024(16)
C17 0.0242(14) 0.0182(13) 0.0177(16) 0.0012(11) 0.0007(12) 0.0024(12)
C18 0.0309(16) 0.0211(14) 0.0174(16) 0.0042(12) 0.0073(13) 0.0052(13)
C19 0.0252(15) 0.0207(14) 0.0200(16) 0.0065(12) 0.0029(12) 0.0005(12)
C20 0.0262(15) 0.0166(13) 0.0199(16) 0.0043(11) 0.0023(12) 0.0013(12)
C21 0.0234(14) 0.0189(13) 0.0204(16) 0.0019(12) 0.0025(12) 0.0027(12)
C22 0.0275(15) 0.0226(15) 0.0301(19) -0.0042(13) 0.0013(14) 0.0015(13)
C23 0.0407(18) 0.0325(17) 0.0239(19) -0.0029(14) 0.0099(14) 0.0082(15)
C24 0.0310(16) 0.0305(16) 0.0300(19) 0.0122(14) 0.0104(14) -0.0012(14)
C25 0.0358(17) 0.0179(14) 0.0314(19) -0.0006(13) 0.0030(15) -0.0011(13)
C26 0.0270(15) 0.0278(16) 0.0257(18) -0.0021(13) 0.0058(13) 0.0072(14)
C27 0.0289(15) 0.0111(12) 0.0282(18) -0.0004(12) 0.0023(13) 0.0061(12)
C28 0.0240(15) 0.0134(13) 0.0343(19) -0.0025(12) 0.0075(13) 0.0041(12)
C29 0.0331(16) 0.0161(13) 0.0312(19) 0.0006(12) 0.0115(14) 0.0094(13)
C30 0.0310(16) 0.0166(13) 0.0268(18) -0.0060(12) 0.0035(13) 0.0050(13)
C31 0.0292(16) 0.0132(13) 0.0336(19) -0.0035(12) 0.0108(14) -0.0003(12)
C32 0.057(2) 0.0241(16) 0.030(2) 0.0042(14) 0.0064(17) 0.0066(17)
C33 0.0214(16) 0.0308(18) 0.063(3) -0.0020(17) 0.0047(16) 0.0083(14)
C34 0.059(2) 0.0298(17) 0.047(2) 0.0006(16) 0.032(2) 0.0094(18)
C35 0.047(2) 0.0310(18) 0.036(2) -0.0094(16) -0.0046(17) 0.0060(16)
C36 0.040(2) 0.0229(16) 0.061(3) -0.0023(16) 0.0190(18) -0.0071(15)

loop_
_atom_type_symbol
_atom_type_description
_atom_type_scat_dispersion_real
_atom_type_scat_dispersion_imag
_atom_type_scat_source
C C 0.0033 0.0016 'International Tables Vol C Tables 4.2.6.8 and 6.1.1.4'
H H 0.0000 0.0000 'International Tables Vol C Tables 4.2.6.8 and 6.1.1.4'
N N 0.0061 0.0033 'International Tables Vol C Tables 4.2.6.8 and 6.1.1.4'
Ru Ru -1.2594 0.8363 'International Tables Vol C Tables 4.2.6.8 and 6.1.1.4'
Rh Rh -1.1178 0.9187 'International Tables Vol C Tables 4.2.6.8 and 6.1.1.4'

loop_
_geom_angle_atom_site_label_1
_geom_angle_atom_site_label_2
_geom_angle_atom_site_label_3
_geom_angle
C1 Rh1 C27 127.80(11)
C1 Rh1 C28 104.37(10)
C27 Rh1 C28 36.98(11)
C1 Rh1 C31 165.20(11)
C27 Rh1 C31 37.70(11)
C28 Rh1 C31 62.04(10)
C1 Rh1 C29 111.68(11)
C27 Rh1 C29 62.09(11)
C28 Rh1 C29 37.19(11)
C31 Rh1 C29 61.76(11)
C1 Rh1 C30 144.67(12)
C27 Rh1 C30 61.81(11)
C28 Rh1 C30 61.77(10)
C31 Rh1 C30 36.32(11)
C29 Rh1 C30 37.14(11)
C1 Rh1 Ru2 50.89(7)
C27 Rh1 Ru2 178.09(8)
C28 Rh1 Ru2 143.48(8)
C31 Rh1 Ru2 143.71(8)
C29 Rh1 Ru2 119.41(8)
C30 Rh1 Ru2 120.09(8)
C1 Rh1 Ru1 68.37(8)
C27 Rh1 Ru1 120.65(8)
C28 Rh1 Ru1 146.08(8)
C31 Rh1 Ru1 119.01(8)
C29 Rh1 Ru1 176.72(8)
C30 Rh1 Ru1 141.54(8)
Ru2 Rh1 Ru1 57.883(8)
N1 Ru1 C8 128.59(11)
N1 Ru1 C7 106.17(11)
C8 Ru1 C7 38.17(12)
N1 Ru1 C9 167.26(11)
C8 Ru1 C9 38.76(12)
C7 Ru1 C9 64.50(12)
N1 Ru1 C11 114.07(10)
C8 Ru1 C11 64.51(11)
C7 Ru1 C11 38.60(12)
C9 Ru1 C11 64.75(11)
N1 Ru1 C10 147.52(10)
C8 Ru1 C10 64.51(12)
C7 Ru1 C10 64.57(12)
C9 Ru1 C10 38.39(11)
C11 Ru1 C10 38.82(11)
N1 Ru1 Ru2 51.51(7)
C8 Ru1 Ru2 175.51(8)
C7 Ru1 Ru2 145.80(9)
C9 Ru1 Ru2 140.89(9)
C11 Ru1 Ru2 119.90(8)
C10 Ru1 Ru2 118.07(8)
N1 Ru1 Rh1 66.58(6)
C8 Ru1 Rh1 117.23(8)
C7 Ru1 Rh1 143.93(8)
C9 Ru1 Rh1 115.23(8)
C11 Ru1 Rh1 177.43(9)
C10 Ru1 Rh1 139.58(8)
Ru2 Ru1 Rh1 58.330(8)
C17 Ru2 C18 39.23(11)
C17 Ru2 C21 38.63(10)
C18 Ru2 C21 64.15(11)
C17 Ru2 C1 152.56(11)
C18 Ru2 C1 116.51(11)
C21 Ru2 C1 160.28(10)
C17 Ru2 C20 64.37(10)
C18 Ru2 C20 63.57(11)
C21 Ru2 C20 37.77(10)
C1 Ru2 C20 123.14(10)
C17 Ru2 C19 64.49(11)
C18 Ru2 C19 37.75(11)
C21 Ru2 C19 63.38(11)
C1 Ru2 C19 104.28(10)
C20 Ru2 C19 37.80(11)
C17 Ru2 N1 169.60(9)
C18 Ru2 N1 144.78(10)
C21 Ru2 N1 130.99(9)
C1 Ru2 N1 36.98(9)
C20 Ru2 N1 107.50(9)
C19 Ru2 N1 113.64(9)
C17 Ru2 Ru1 130.73(8)
C18 Ru2 Ru1 166.33(8)
C21 Ru2 Ru1 114.30(8)
C1 Ru2 Ru1 69.91(8)
C20 Ru2 Ru1 124.45(8)
C19 Ru2 Ru1 155.32(8)
N1 Ru2 Ru1 47.30(6)
C17 Ru2 Rh1 121.23(7)
C18 Ru2 Rh1 111.23(7)
C21 Ru2 Rh1 154.53(7)
C1 Ru2 Rh1 45.19(7)
C20 Ru2 Rh1 165.43(8)
C19 Ru2 Rh1 129.72(8)
N1 Ru2 Rh1 68.31(6)
Ru1 Ru2 Rh1 63.788(8)
C5 N1 C1 118.9(2)
C5 N1 Ru1 129.0(2)
C1 N1 Ru1 111.55(17)
C5 N1 Ru2 121.52(18)
C1 N1 Ru2 70.63(15)
Ru1 N1 Ru2 81.19(8)
N1 C1 C2 118.0(2)
N1 C1 Rh1 113.42(18)
C2 C1 Rh1 126.9(2)
N1 C1 Ru2 72.38(14)
C2 C1 Ru2 123.3(2)
Rh1 C1 Ru2 83.93(10)
C3 C2 C1 122.7(3)
C2 C3 C4 117.2(3)
C2 C3 C6 121.7(3)
C4 C3 C6 121.0(3)
C5 C4 C3 120.6(3)
C4 C5 N1 122.5(3)
C8 C7 C11 108.6(3)
C8 C7 C12 126.1(3)
C11 C7 C12 125.1(3)
C8 C7 Ru1 70.89(18)
C11 C7 Ru1 70.82(17)
C12 C7 Ru1 128.0(2)
C7 C8 C9 108.2(3)
C7 C8 C13 125.7(3)
C9 C8 C13 125.9(3)
C7 C8 Ru1 70.93(18)
C9 C8 Ru1 70.69(17)
C13 C8 Ru1 128.5(2)
C10 C9 C8 107.8(3)
C10 C9 C14 125.6(3)
C8 C9 C14 126.4(3)
C10 C9 Ru1 71.04(16)
C8 C9 Ru1 70.54(16)
C14 C9 Ru1 127.5(2)
C9 C10 C11 108.0(3)
C9 C10 C15 124.8(3)
C11 C10 C15 127.1(3)
C9 C10 Ru1 70.56(16)
C11 C10 Ru1 70.42(16)
C15 C10 Ru1 127.6(2)
C7 C11 C10 107.4(3)
C7 C11 C16 125.9(3)
C10 C11 C16 126.5(3)
C7 C11 Ru1 70.57(17)
C10 C11 Ru1 70.76(16)
C16 C11 Ru1 128.3(2)
C21 C17 C18 106.8(2)
C21 C17 C22 126.3(3)
C18 C17 C22 126.7(3)
C21 C17 Ru2 72.24(16)
C18 C17 Ru2 71.32(16)
C22 C17 Ru2 125.3(2)
C19 C18 C17 108.3(3)
C19 C18 C23 125.8(3)
C17 C18 C23 125.5(3)
C19 C18 Ru2 72.48(17)
C17 C18 Ru2 69.45(16)
C23 C18 Ru2 129.2(2)
C18 C19 C20 108.2(2)
C18 C19 C24 126.9(3)
C20 C19 C24 124.7(3)
C18 C19 Ru2 69.78(16)
C20 C19 Ru2 70.96(16)
C24 C19 Ru2 128.5(2)
C21 C20 C19 108.2(2)
C21 C20 C25 125.8(3)
C19 C20 C25 125.9(3)
C21 C20 Ru2 70.53(15)
C19 C20 Ru2 71.24(15)
C25 C20 Ru2 126.6(2)
C20 C21 C17 108.5(3)
C20 C21 C26 124.9(3)
C17 C21 C26 126.5(3)
C20 C21 Ru2 71.70(15)
C17 C21 Ru2 69.13(15)
C26 C21 Ru2 127.3(2)
C28 C27 C31 108.2(3)
C28 C27 C32 125.7(3)
C31 C27 C32 125.6(3)
C28 C27 Rh1 72.59(15)
C31 C27 Rh1 72.37(15)
C32 C27 Rh1 127.4(2)
C27 C28 C29 108.0(3)
C27 C28 C33 126.9(3)
C29 C28 C33 124.8(3)
C27 C28 Rh1 70.43(15)
C29 C28 Rh1 71.78(16)
C33 C28 Rh1 128.3(2)
C28 C29 C30 107.5(3)
C28 C29 C34 125.8(3)
C30 C29 C34 126.0(3)
C28 C29 Rh1 71.03(17)
C30 C29 Rh1 72.14(17)
C34 C29 Rh1 129.7(2)
C31 C30 C29 108.3(3)
C31 C30 C35 125.0(3)
C29 C30 C35 126.7(3)
C31 C30 Rh1 70.91(16)
C29 C30 Rh1 70.73(16)
C35 C30 Rh1 125.9(2)
C30 C31 C27 107.9(3)
C30 C31 C36 126.7(3)
C27 C31 C36 125.0(3)
C30 C31 Rh1 72.78(16)
C27 C31 Rh1 69.93(15)
C36 C31 Rh1 127.8(2)

loop_
_geom_bond_atom_site_label_1
_geom_bond_atom_site_label_2
_geom_bond_distance
Rh1 C1 2.003(3)
Rh1 C27 2.209(3)
Rh1 C28 2.237(3)
Rh1 C31 2.242(3)
Rh1 C29 2.247(3)
Rh1 C30 2.266(3)
Rh1 Ru2 2.8073(3)
Rh1 Ru1 2.9593(3)
Ru1 N1 2.078(2)
Ru1 C8 2.165(3)
Ru1 C7 2.166(3)
Ru1 C9 2.167(3)
Ru1 C11 2.169(3)
Ru1 C10 2.173(3)
Ru1 Ru2 2.7937(3)
Ru2 C17 2.149(3)
Ru2 C18 2.174(3)
Ru2 C21 2.190(3)
Ru2 C1 2.190(3)
Ru2 C20 2.206(3)
Ru2 C19 2.209(3)
Ru2 N1 2.213(2)
N1 C5 1.383(4)
N1 C1 1.397(4)
C1 C2 1.425(4)
C2 C3 1.365(4)
C3 C4 1.421(4)
C3 C6 1.500(4)
C4 C5 1.354(4)
C7 C8 1.416(4)
C7 C11 1.433(4)
C7 C12 1.503(5)
C8 C9 1.438(5)
C8 C13 1.504(4)
C9 C10 1.427(4)
C9 C14 1.496(4)
C10 C11 1.443(4)
C10 C15 1.496(4)
C11 C16 1.503(4)
C17 C21 1.436(4)
C17 C18 1.452(4)
C17 C22 1.506(4)
C18 C19 1.418(4)
C18 C23 1.492(4)
C19 C20 1.430(4)
C19 C24 1.498(4)
C20 C21 1.423(4)
C20 C25 1.491(4)
C21 C26 1.493(4)
C27 C28 1.411(4)
C27 C31 1.438(4)
C27 C32 1.501(4)
C28 C29 1.430(4)
C28 C33 1.500(4)
C29 C30 1.437(4)
C29 C34 1.492(5)
C30 C31 1.405(4)
C30 C35 1.496(4)
C31 C36 1.497(4)

loop_
_geom_torsion_atom_site_label_1
_geom_torsion_atom_site_label_2
_geom_torsion_atom_site_label_3
_geom_torsion_atom_site_label_4
_geom_torsion
C1 Rh1 Ru1 N1 -1.55(11)
C27 Rh1 Ru1 N1 120.55(11)
C28 Rh1 Ru1 N1 82.06(15)
C31 Rh1 Ru1 N1 164.24(12)
C29 Rh1 Ru1 N1 -93.0(14)
C30 Rh1 Ru1 N1 -157.31(14)
Ru2 Rh1 Ru1 N1 -58.02(7)
C1 Rh1 Ru1 C8 -124.33(13)
C27 Rh1 Ru1 C8 -2.24(13)
C28 Rh1 Ru1 C8 -40.73(16)
C31 Rh1 Ru1 C8 41.46(13)
C29 Rh1 Ru1 C8 144.2(14)
C30 Rh1 Ru1 C8 79.90(16)
Ru2 Rh1 Ru1 C8 179.19(10)
C1 Rh1 Ru1 C7 -87.00(17)
C27 Rh1 Ru1 C7 35.09(17)
C28 Rh1 Ru1 C7 -3.4(2)
C31 Rh1 Ru1 C7 78.79(17)
C29 Rh1 Ru1 C7 -178(28)
C30 Rh1 Ru1 C7 117.23(19)
Ru2 Rh1 Ru1 C7 -143.48(14)
C1 Rh1 Ru1 C9 -167.70(13)
C27 Rh1 Ru1 C9 -45.61(13)
C28 Rh1 Ru1 C9 -84.09(16)
C31 Rh1 Ru1 C9 -1.91(14)
C29 Rh1 Ru1 C9 100.8(14)
C30 Rh1 Ru1 C9 36.53(16)
Ru2 Rh1 Ru1 C9 135.83(10)
C1 Rh1 Ru1 C11 103.5(18)
C27 Rh1 Ru1 C11 -134.4(18)
C28 Rh1 Ru1 C11 -172.9(18)
C31 Rh1 Ru1 C11 -90.7(18)
C29 Rh1 Ru1 C11 12(2)
C30 Rh1 Ru1 C11 -52.3(18)
Ru2 Rh1 Ru1 C11 47.0(18)
C1 Rh1 Ru1 C10 153.84(15)
C27 Rh1 Ru1 C10 -84.06(15)
C28 Rh1 Ru1 C10 -122.55(18)
C31 Rh1 Ru1 C10 -40.37(16)
C29 Rh1 Ru1 C10 62.4(14)
C30 Rh1 Ru1 C10 -1.92(18)
Ru2 Rh1 Ru1 C10 97.37(13)
C1 Rh1 Ru1 Ru2 56.47(8)
C27 Rh1 Ru1 Ru2 178.57(9)
C28 Rh1 Ru1 Ru2 140.08(13)
C31 Rh1 Ru1 Ru2 -137.74(9)
C29 Rh1 Ru1 Ru2 -35.0(14)
C30 Rh1 Ru1 Ru2 -99.29(12)
N1 Ru1 Ru2 C17 -166.31(12)
C8 Ru1 Ru2 C17 100.6(11)
C7 Ru1 Ru2 C17 -108.77(17)
C9 Ru1 Ru2 C17 17.79(16)
C11 Ru1 Ru2 C17 -68.04(13)
C10 Ru1 Ru2 C17 -23.43(13)
Rh1 Ru1 Ru2 C17 109.79(9)
N1 Ru1 Ru2 C18 155.4(3)
C8 Ru1 Ru2 C18 62.4(11)
C7 Ru1 Ru2 C18 -147.0(3)
C9 Ru1 Ru2 C18 -20.5(3)
C11 Ru1 Ru2 C18 -106.3(3)
C10 Ru1 Ru2 C18 -61.7(3)
Rh1 Ru1 Ru2 C18 71.5(3)
N1 Ru1 Ru2 C21 -124.24(11)
C8 Ru1 Ru2 C21 142.7(11)
C7 Ru1 Ru2 C21 -66.70(17)
C9 Ru1 Ru2 C21 59.86(15)
C11 Ru1 Ru2 C21 -25.96(12)
C10 Ru1 Ru2 C21 18.64(12)
Rh1 Ru1 Ru2 C21 151.86(8)
N1 Ru1 Ru2 C1 34.93(11)
C8 Ru1 Ru2 C1 -58.2(11)
C7 Ru1 Ru2 C1 92.46(16)
C9 Ru1 Ru2 C1 -140.98(14)
C11 Ru1 Ru2 C1 133.20(12)
C10 Ru1 Ru2 C1 177.81(12)
Rh1 Ru1 Ru2 C1 -48.97(7)
N1 Ru1 Ru2 C20 -82.14(12)
C8 Ru1 Ru2 C20 -175.2(11)
C7 Ru1 Ru2 C20 -24.60(17)
C9 Ru1 Ru2 C20 101.96(15)
C11 Ru1 Ru2 C20 16.13(13)
C10 Ru1 Ru2 C20 60.74(13)
Rh1 Ru1 Ru2 C20 -166.04(9)
N1 Ru1 Ru2 C19 -45.47(19)
C8 Ru1 Ru2 C19 -138.5(11)
C7 Ru1 Ru2 C19 12.1(2)
C9 Ru1 Ru2 C19 138.6(2)
C11 Ru1 Ru2 C19 52.8(2)
C10 Ru1 Ru2 C19 97.4(2)
Rh1 Ru1 Ru2 C19 -129.37(18)
C8 Ru1 Ru2 N1 -93.1(11)
C7 Ru1 Ru2 N1 57.54(17)
C9 Ru1 Ru2 N1 -175.90(15)
C11 Ru1 Ru2 N1 98.27(12)
C10 Ru1 Ru2 N1 142.88(12)
Rh1 Ru1 Ru2 N1 -83.90(8)
N1 Ru1 Ru2 Rh1 83.90(8)
C8 Ru1 Ru2 Rh1 -9.2(11)
C7 Ru1 Ru2 Rh1 141.44(15)
C9 Ru1 Ru2 Rh1 -92.00(12)
C11 Ru1 Ru2 Rh1 -177.83(9)
C10 Ru1 Ru2 Rh1 -133.22(9)
C1 Rh1 Ru2 C17 149.39(14)
C27 Rh1 Ru2 C17 -164(2)
C28 Rh1 Ru2 C17 93.49(16)
C31 Rh1 Ru2 C17 -27.04(17)
C29 Rh1 Ru2 C17 54.34(13)
C30 Rh1 Ru2 C17 11.31(13)
Ru1 Rh1 Ru2 C17 -123.51(9)
C1 Rh1 Ru2 C18 106.81(14)
C27 Rh1 Ru2 C18 154(2)
C28 Rh1 Ru2 C18 50.91(16)
C31 Rh1 Ru2 C18 -69.62(16)
C29 Rh1 Ru2 C18 11.75(12)
C30 Rh1 Ru2 C18 -31.27(12)
Ru1 Rh1 Ru2 C18 -166.09(8)
C1 Rh1 Ru2 C21 -179.0(2)
C27 Rh1 Ru2 C21 -132(2)
C28 Rh1 Ru2 C21 125.1(2)
C31 Rh1 Ru2 C21 4.6(2)
C29 Rh1 Ru2 C21 85.9(2)
C30 Rh1 Ru2 C21 42.9(2)
Ru1 Rh1 Ru2 C21 -91.90(19)
C27 Rh1 Ru2 C1 47(2)
C28 Rh1 Ru2 C1 -55.90(17)
C31 Rh1 Ru2 C1 -176.43(18)
C29 Rh1 Ru2 C1 -95.06(14)
C30 Rh1 Ru2 C1 -138.08(14)
Ru1 Rh1 Ru2 C1 87.10(11)
C1 Rh1 Ru2 C20 40.6(3)
C27 Rh1 Ru2 C20 88(2)
C28 Rh1 Ru2 C20 -15.3(3)
C31 Rh1 Ru2 C20 -135.8(3)
C29 Rh1 Ru2 C20 -54.4(3)
C30 Rh1 Ru2 C20 -97.4(3)
Ru1 Rh1 Ru2 C20 127.7(3)
C1 Rh1 Ru2 C19 68.08(14)
C27 Rh1 Ru2 C19 115(2)
C28 Rh1 Ru2 C19 12.18(16)
C31 Rh1 Ru2 C19 -108.35(17)
C29 Rh1 Ru2 C19 -26.97(13)
C30 Rh1 Ru2 C19 -70.00(14)
Ru1 Rh1 Ru2 C19 155.18(10)
C1 Rh1 Ru2 N1 -35.25(12)
C27 Rh1 Ru2 N1 12(2)
C28 Rh1 Ru2 N1 -91.16(15)
C31 Rh1 Ru2 N1 148.32(15)
C29 Rh1 Ru2 N1 -130.31(11)
C30 Rh1 Ru2 N1 -173.34(11)
Ru1 Rh1 Ru2 N1 51.85(7)
C1 Rh1 Ru2 Ru1 -87.10(11)
C27 Rh1 Ru2 Ru1 -40(2)
C28 Rh1 Ru2 Ru1 -143.01(13)
C31 Rh1 Ru2 Ru1 96.47(14)
C29 Rh1 Ru2 Ru1 177.84(9)
C30 Rh1 Ru2 Ru1 134.81(9)
C8 Ru1 N1 C5 -62.0(3)
C7 Ru1 N1 C5 -26.7(3)
C9 Ru1 N1 C5 -68.1(5)
C11 Ru1 N1 C5 13.7(3)
C10 Ru1 N1 C5 41.2(3)
Ru2 Ru1 N1 C5 123.7(3)
Rh1 Ru1 N1 C5 -169.0(3)
C8 Ru1 N1 C1 109.2(2)
C7 Ru1 N1 C1 144.55(19)
C9 Ru1 N1 C1 103.2(5)
C11 Ru1 N1 C1 -175.06(18)
C10 Ru1 N1 C1 -147.6(2)
Ru2 Ru1 N1 C1 -65.04(17)
Rh1 Ru1 N1 C1 2.22(16)
C8 Ru1 N1 Ru2 174.26(11)
C7 Ru1 N1 Ru2 -150.41(9)
C9 Ru1 N1 Ru2 168.2(4)
C11 Ru1 N1 Ru2 -110.02(10)
C10 Ru1 N1 Ru2 -82.6(2)
Rh1 Ru1 N1 Ru2 67.26(5)
C17 Ru2 N1 C5 -47.0(6)
C18 Ru2 N1 C5 59.1(3)
C21 Ru2 N1 C5 -44.2(3)
C1 Ru2 N1 C5 112.6(3)
C20 Ru2 N1 C5 -9.7(2)
C19 Ru2 N1 C5 30.3(2)
Ru1 Ru2 N1 C5 -130.7(2)
Rh1 Ru2 N1 C5 155.5(2)
C17 Ru2 N1 C1 -159.7(5)
C18 Ru2 N1 C1 -53.5(2)
C21 Ru2 N1 C1 -156.80(16)
C20 Ru2 N1 C1 -122.29(16)
C19 Ru2 N1 C1 -82.32(16)
Ru1 Ru2 N1 C1 116.64(16)
Rh1 Ru2 N1 C1 42.89(13)
C17 Ru2 N1 Ru1 83.7(5)
C18 Ru2 N1 Ru1 -170.19(13)
C21 Ru2 N1 Ru1 86.56(12)
C1 Ru2 N1 Ru1 -116.64(16)
C20 Ru2 N1 Ru1 121.07(9)
C19 Ru2 N1 Ru1 161.04(9)
Rh1 Ru2 N1 Ru1 -73.76(5)
C5 N1 C1 C2 2.9(4)
Ru1 N1 C1 C2 -169.4(2)
Ru2 N1 C1 C2 118.9(2)
C5 N1 C1 Rh1 168.94(19)
Ru1 N1 C1 Rh1 -3.3(2)
Ru2 N1 C1 Rh1 -75.02(14)
C5 N1 C1 Ru2 -116.0(2)
Ru1 N1 C1 Ru2 71.74(12)
C27 Rh1 C1 N1 -110.4(2)
C28 Rh1 C1 N1 -142.77(19)
C31 Rh1 C1 N1 -120.5(4)
C29 Rh1 C1 N1 178.78(18)
C30 Rh1 C1 N1 156.10(18)
Ru2 Rh1 C1 N1 67.81(17)
Ru1 Rh1 C1 N1 2.31(16)
C27 Rh1 C1 C2 54.2(3)
C28 Rh1 C1 C2 21.8(3)
C31 Rh1 C1 C2 44.1(6)
C29 Rh1 C1 C2 -16.6(3)
C30 Rh1 C1 C2 -39.3(3)
Ru2 Rh1 C1 C2 -127.6(3)
Ru1 Rh1 C1 C2 166.9(3)
C27 Rh1 C1 Ru2 -178.24(11)
C28 Rh1 C1 Ru2 149.42(10)
C31 Rh1 C1 Ru2 171.7(4)
C29 Rh1 C1 Ru2 110.97(10)
C30 Rh1 C1 Ru2 88.30(18)
Ru1 Rh1 C1 Ru2 -65.50(6)
C17 Ru2 C1 N1 172.18(19)
C18 Ru2 C1 N1 148.77(14)
C21 Ru2 C1 N1 61.8(4)
C20 Ru2 C1 N1 74.34(18)
C19 Ru2 C1 N1 110.48(15)
Ru1 Ru2 C1 N1 -44.38(12)
Rh1 Ru2 C1 N1 -116.95(17)
C17 Ru2 C1 C2 59.8(3)
C18 Ru2 C1 C2 36.4(3)
C21 Ru2 C1 C2 -50.6(5)
C20 Ru2 C1 C2 -38.0(3)
C19 Ru2 C1 C2 -1.9(3)
N1 Ru2 C1 C2 -112.4(3)
Ru1 Ru2 C1 C2 -156.7(3)
Rh1 Ru2 C1 C2 130.7(3)
C17 Ru2 C1 Rh1 -70.9(2)
C18 Ru2 C1 Rh1 -94.28(11)
C21 Ru2 C1 Rh1 178.7(3)
C20 Ru2 C1 Rh1 -168.72(10)
C19 Ru2 C1 Rh1 -132.58(10)
N1 Ru2 C1 Rh1 116.95(17)
Ru1 Ru2 C1 Rh1 72.57(7)
N1 C1 C2 C3 1.1(4)
Rh1 C1 C2 C3 -162.9(2)
Ru2 C1 C2 C3 87.6(3)
C1 C2 C3 C4 -3.0(4)
C1 C2 C3 C6 178.6(3)
C2 C3 C4 C5 1.0(4)
C6 C3 C4 C5 179.4(3)
C3 C4 C5 N1 3.0(4)
C1 N1 C5 C4 -4.9(4)
Ru1 N1 C5 C4 165.7(2)
Ru2 N1 C5 C4 -88.8(3)
N1 Ru1 C7 C8 -132.99(17)
C9 Ru1 C7 C8 37.72(18)
C11 Ru1 C7 C8 118.5(3)
C10 Ru1 C7 C8 80.43(19)
Ru2 Ru1 C7 C8 -176.43(13)
Rh1 Ru1 C7 C8 -60.7(2)
N1 Ru1 C7 C11 108.50(17)
C8 Ru1 C7 C11 -118.5(3)
C9 Ru1 C7 C11 -80.79(18)
C10 Ru1 C7 C11 -38.08(17)
Ru2 Ru1 C7 C11 65.1(2)
Rh1 Ru1 C7 C11 -179.25(13)
N1 Ru1 C7 C12 -11.6(3)
C8 Ru1 C7 C12 121.4(4)
C9 Ru1 C7 C12 159.1(3)
C11 Ru1 C7 C12 -120.1(4)
C10 Ru1 C7 C12 -158.2(3)
Ru2 Ru1 C7 C12 -55.0(4)
Rh1 Ru1 C7 C12 60.7(4)
C11 C7 C8 C9 -0.1(3)
C12 C7 C8 C9 175.1(3)
Ru1 C7 C8 C9 -61.2(2)
C11 C7 C8 C13 -174.7(3)
C12 C7 C8 C13 0.6(5)
Ru1 C7 C8 C13 124.2(3)
C11 C7 C8 Ru1 61.1(2)
C12 C7 C8 Ru1 -123.7(3)
N1 Ru1 C8 C7 64.0(2)
C9 Ru1 C8 C7 -118.1(3)
C11 Ru1 C8 C7 -37.40(18)
C10 Ru1 C8 C7 -80.60(19)
Ru2 Ru1 C8 C7 153.5(10)
Rh1 Ru1 C8 C7 144.71(15)
N1 Ru1 C8 C9 -177.87(15)
C7 Ru1 C8 C9 118.1(3)
C11 Ru1 C8 C9 80.73(18)
C10 Ru1 C8 C9 37.53(17)
Ru2 Ru1 C8 C9 -88.4(11)
Rh1 Ru1 C8 C9 -97.16(16)
N1 Ru1 C8 C13 -56.9(4)
C7 Ru1 C8 C13 -120.9(4)
C9 Ru1 C8 C13 121.0(4)
C11 Ru1 C8 C13 -158.3(4)
C10 Ru1 C8 C13 158.5(4)
Ru2 Ru1 C8 C13 32.6(13)
Rh1 Ru1 C8 C13 23.8(4)
C7 C8 C9 C10 -0.3(3)
C13 C8 C9 C10 174.3(3)
Ru1 C8 C9 C10 -61.6(2)
C7 C8 C9 C14 -175.8(3)
C13 C8 C9 C14 -1.2(5)
Ru1 C8 C9 C14 122.9(3)
C7 C8 C9 Ru1 61.3(2)
C13 C8 C9 Ru1 -124.1(3)
N1 Ru1 C9 C10 125.3(4)
C8 Ru1 C9 C10 117.7(3)
C7 Ru1 C9 C10 80.56(19)
C11 Ru1 C9 C10 37.64(18)
Ru2 Ru1 C9 C10 -69.4(2)
Rh1 Ru1 C9 C10 -139.52(16)
N1 Ru1 C9 C8 7.6(5)
C7 Ru1 C9 C8 -37.15(17)
C11 Ru1 C9 C8 -80.07(19)
C10 Ru1 C9 C8 -117.7(3)
Ru2 Ru1 C9 C8 172.87(13)
Rh1 Ru1 C9 C8 102.78(16)
N1 Ru1 C9 C14 -113.9(5)
C8 Ru1 C9 C14 -121.4(4)
C7 Ru1 C9 C14 -158.6(3)
C11 Ru1 C9 C14 158.5(3)
C10 Ru1 C9 C14 120.9(4)
Ru2 Ru1 C9 C14 51.4(4)
Rh1 Ru1 C9 C14 -18.7(3)
C8 C9 C10 C11 0.5(3)
C14 C9 C10 C11 176.1(3)
Ru1 C9 C10 C11 -60.8(2)
C8 C9 C10 C15 -175.9(3)
C14 C9 C10 C15 -0.3(5)
Ru1 C9 C10 C15 122.8(3)
C8 C9 C10 Ru1 61.3(2)
C14 C9 C10 Ru1 -123.1(3)
N1 Ru1 C10 C9 -160.4(2)
C8 Ru1 C10 C9 -37.89(19)
C7 Ru1 C10 C9 -80.4(2)
C11 Ru1 C10 C9 -118.2(3)
Ru2 Ru1 C10 C9 137.99(16)
Rh1 Ru1 C10 C9 64.9(2)
N1 Ru1 C10 C11 -42.2(3)
C8 Ru1 C10 C11 80.3(2)
C7 Ru1 C10 C11 37.87(18)
C9 Ru1 C10 C11 118.2(3)
Ru2 Ru1 C10 C11 -103.79(17)
Rh1 Ru1 C10 C11 -176.84(13)
N1 Ru1 C10 C15 80.1(3)
C8 Ru1 C10 C15 -157.3(3)
C7 Ru1 C10 C15 160.2(3)
C9 Ru1 C10 C15 -119.5(4)
C11 Ru1 C10 C15 122.3(3)
Ru2 Ru1 C10 C15 18.5(3)
Rh1 Ru1 C10 C15 -54.5(3)
C8 C7 C11 C10 0.4(3)
C12 C7 C11 C10 -174.9(3)
Ru1 C7 C11 C10 61.5(2)
C8 C7 C11 C16 175.0(3)
C12 C7 C11 C16 -0.2(5)
Ru1 C7 C11 C16 -123.8(3)
C8 C7 C11 Ru1 -61.2(2)
C12 C7 C11 Ru1 123.6(3)
C9 C10 C11 C7 -0.5(3)
C15 C10 C11 C7 175.7(3)
Ru1 C10 C11 C7 -61.4(2)
C9 C10 C11 C16 -175.2(3)
C15 C10 C11 C16 1.1(5)
Ru1 C10 C11 C16 124.0(3)
C9 C10 C11 Ru1 60.9(2)
C15 C10 C11 Ru1 -122.8(3)
N1 Ru1 C11 C7 -85.96(18)
C8 Ru1 C11 C7 36.99(18)
C9 Ru1 C11 C7 80.08(19)
C10 Ru1 C11 C7 117.3(3)
Ru2 Ru1 C11 C7 -143.99(15)
Rh1 Ru1 C11 C7 170.1(17)
N1 Ru1 C11 C10 156.73(16)
C8 Ru1 C11 C10 -80.32(19)
C7 Ru1 C11 C10 -117.3(3)
C9 Ru1 C11 C10 -37.23(18)
Ru2 Ru1 C11 C10 98.70(17)
Rh1 Ru1 C11 C10 52.8(18)
N1 Ru1 C11 C16 35.0(3)
C8 Ru1 C11 C16 157.9(3)
C7 Ru1 C11 C16 120.9(4)
C9 Ru1 C11 C16 -159.0(3)
C10 Ru1 C11 C16 -121.8(4)
Ru2 Ru1 C11 C16 -23.1(3)
Rh1 Ru1 C11 C16 -69.0(18)
C18 Ru2 C17 C21 -115.4(2)
C1 Ru2 C17 C21 -149.6(2)
C20 Ru2 C17 C21 -36.48(17)
C19 Ru2 C17 C21 -78.57(17)
N1 Ru2 C17 C21 3.5(6)
Ru1 Ru2 C17 C21 78.02(17)
Rh1 Ru2 C17 C21 158.84(13)
C21 Ru2 C17 C18 115.4(2)
C1 Ru2 C17 C18 -34.2(3)
C20 Ru2 C17 C18 78.87(17)
C19 Ru2 C17 C18 36.78(16)
N1 Ru2 C17 C18 118.8(5)
Ru1 Ru2 C17 C18 -166.62(12)
Rh1 Ru2 C17 C18 -85.81(16)
C18 Ru2 C17 C22 122.3(3)
C21 Ru2 C17 C22 -122.4(3)
C1 Ru2 C17 C22 88.1(3)
C20 Ru2 C17 C22 -158.8(3)
C19 Ru2 C17 C22 159.1(3)
N1 Ru2 C17 C22 -118.9(5)
Ru1 Ru2 C17 C22 -44.3(3)
Rh1 Ru2 C17 C22 36.5(3)
C21 C17 C18 C19 1.6(3)
C22 C17 C18 C19 177.0(3)
Ru2 C17 C18 C19 -62.4(2)
C21 C17 C18 C23 -171.9(3)
C22 C17 C18 C23 3.5(5)
Ru2 C17 C18 C23 124.1(3)
C21 C17 C18 Ru2 64.00(19)
C22 C17 C18 Ru2 -120.6(3)
C17 Ru2 C18 C19 118.0(2)
C21 Ru2 C18 C19 79.20(17)
C1 Ru2 C18 C19 -78.81(18)
C20 Ru2 C18 C19 36.93(16)
N1 Ru2 C18 C19 -46.1(2)
Ru1 Ru2 C18 C19 165.9(2)
Rh1 Ru2 C18 C19 -128.17(15)
C21 Ru2 C18 C17 -38.82(15)
C1 Ru2 C18 C17 163.17(15)
C20 Ru2 C18 C17 -81.09(17)
C19 Ru2 C18 C17 -118.0(2)
N1 Ru2 C18 C17 -164.09(15)
Ru1 Ru2 C18 C17 47.9(4)
Rh1 Ru2 C18 C17 113.81(14)
C17 Ru2 C18 C23 -119.7(3)
C21 Ru2 C18 C23 -158.5(3)
C1 Ru2 C18 C23 43.5(3)
C20 Ru2 C18 C23 159.3(3)
C19 Ru2 C18 C23 122.3(4)
N1 Ru2 C18 C23 76.3(3)
Ru1 Ru2 C18 C23 -71.8(5)
Rh1 Ru2 C18 C23 -5.8(3)
C17 C18 C19 C20 -0.3(3)
C23 C18 C19 C20 173.1(3)
Ru2 C18 C19 C20 -60.9(2)
C17 C18 C19 C24 -175.9(3)
C23 C18 C19 C24 -2.5(5)
Ru2 C18 C19 C24 123.6(3)
C17 C18 C19 Ru2 60.5(2)
C23 C18 C19 Ru2 -126.1(3)
C17 Ru2 C19 C18 -38.21(16)
C21 Ru2 C19 C18 -81.41(18)
C1 Ru2 C19 C18 115.07(17)
C20 Ru2 C19 C18 -118.6(2)
N1 Ru2 C19 C18 153.04(16)
Ru1 Ru2 C19 C18 -172.08(14)
Rh1 Ru2 C19 C18 72.30(18)
C17 Ru2 C19 C20 80.40(17)
C18 Ru2 C19 C20 118.6(2)
C21 Ru2 C19 C20 37.20(16)
C1 Ru2 C19 C20 -126.32(16)
N1 Ru2 C19 C20 -88.35(17)
Ru1 Ru2 C19 C20 -53.5(3)
Rh1 Ru2 C19 C20 -169.09(12)
C17 Ru2 C19 C24 -159.9(3)
C18 Ru2 C19 C24 -121.7(3)
C21 Ru2 C19 C24 156.9(3)
C1 Ru2 C19 C24 -6.6(3)
C20 Ru2 C19 C24 119.7(3)
N1 Ru2 C19 C24 31.4(3)
Ru1 Ru2 C19 C24 66.2(4)
Rh1 Ru2 C19 C24 -49.4(3)
C18 C19 C20 C21 -1.0(3)
C24 C19 C20 C21 174.7(3)
Ru2 C19 C20 C21 -61.2(2)
C18 C19 C20 C25 -177.8(3)
C24 C19 C20 C25 -2.1(5)
Ru2 C19 C20 C25 122.1(3)
C18 C19 C20 Ru2 60.1(2)
C24 C19 C20 Ru2 -124.2(3)
C17 Ru2 C20 C21 37.30(17)
C18 Ru2 C20 C21 81.17(19)
C1 Ru2 C20 C21 -173.12(17)
C19 Ru2 C20 C21 118.1(2)
N1 Ru2 C20 C21 -135.72(17)
Ru1 Ru2 C20 C21 -85.96(17)
Rh1 Ru2 C20 C21 153.4(2)
C17 Ru2 C20 C19 -80.75(18)
C18 Ru2 C20 C19 -36.88(16)
C21 Ru2 C20 C19 -118.1(2)
C1 Ru2 C20 C19 68.83(19)
N1 Ru2 C20 C19 106.23(16)
Ru1 Ru2 C20 C19 155.99(13)
Rh1 Ru2 C20 C19 35.3(4)
C17 Ru2 C20 C25 158.0(3)
C18 Ru2 C20 C25 -158.1(3)
C21 Ru2 C20 C25 120.7(3)
C1 Ru2 C20 C25 -52.4(3)
C19 Ru2 C20 C25 -121.3(3)
N1 Ru2 C20 C25 -15.0(3)
Ru1 Ru2 C20 C25 34.7(3)
Rh1 Ru2 C20 C25 -85.9(4)
C19 C20 C21 C17 2.0(3)
C25 C20 C21 C17 178.8(3)
Ru2 C20 C21 C17 -59.59(19)
C19 C20 C21 C26 -175.2(3)
C25 C20 C21 C26 1.6(5)
Ru2 C20 C21 C26 123.2(3)
C19 C20 C21 Ru2 61.61(19)
C25 C20 C21 Ru2 -121.7(3)
C18 C17 C21 C20 -2.2(3)
C22 C17 C21 C20 -177.6(3)
Ru2 C17 C21 C20 61.2(2)
C18 C17 C21 C26 174.9(3)
C22 C17 C21 C26 -0.5(5)
Ru2 C17 C21 C26 -121.7(3)
C18 C17 C21 Ru2 -63.39(19)
C22 C17 C21 Ru2 121.2(3)
C17 Ru2 C21 C20 -118.9(3)
C18 Ru2 C21 C20 -79.50(19)
C1 Ru2 C21 C20 17.3(4)
C19 Ru2 C21 C20 -37.23(17)
N1 Ru2 C21 C20 61.9(2)
Ru1 Ru2 C21 C20 115.50(16)
Rh1 Ru2 C21 C20 -164.81(15)
C18 Ru2 C21 C17 39.43(17)
C1 Ru2 C21 C17 136.2(3)
C20 Ru2 C21 C17 118.9(3)
C19 Ru2 C21 C17 81.70(18)
N1 Ru2 C21 C17 -179.17(15)
Ru1 Ru2 C21 C17 -125.57(15)
Rh1 Ru2 C21 C17 -45.9(3)
C17 Ru2 C21 C26 120.7(3)
C18 Ru2 C21 C26 160.1(3)
C1 Ru2 C21 C26 -103.1(4)
C20 Ru2 C21 C26 -120.4(3)
C19 Ru2 C21 C26 -157.6(3)
N1 Ru2 C21 C26 -58.5(3)
Ru1 Ru2 C21 C26 -4.9(3)
Rh1 Ru2 C21 C26 74.8(3)
C1 Rh1 C27 C28 -59.5(2)
C31 Rh1 C27 C28 116.3(3)
C29 Rh1 C27 C28 37.31(17)
C30 Rh1 C27 C28 79.61(19)
Ru2 Rh1 C27 C28 -105(2)
Ru1 Rh1 C27 C28 -144.74(15)
C1 Rh1 C27 C31 -175.82(18)
C28 Rh1 C27 C31 -116.3(3)
C29 Rh1 C27 C31 -79.03(19)
C30 Rh1 C27 C31 -36.73(18)
Ru2 Rh1 C27 C31 138(2)
Ru1 Rh1 C27 C31 98.92(17)
C1 Rh1 C27 C32 62.5(3)
C28 Rh1 C27 C32 122.0(3)
C31 Rh1 C27 C32 -121.7(4)
C29 Rh1 C27 C32 159.3(3)
C30 Rh1 C27 C32 -158.4(3)
Ru2 Rh1 C27 C32 17(3)
Ru1 Rh1 C27 C32 -22.8(3)
C31 C27 C28 C29 1.8(3)
C32 C27 C28 C29 173.7(3)
Rh1 C27 C28 C29 -62.30(19)
C31 C27 C28 C33 -172.2(3)
C32 C27 C28 C33 -0.2(5)
Rh1 C27 C28 C33 123.8(3)
C31 C27 C28 Rh1 64.06(18)
C32 C27 C28 Rh1 -124.0(3)
C1 Rh1 C28 C27 135.36(18)
C31 Rh1 C28 C27 -38.35(17)
C29 Rh1 C28 C27 -117.6(2)
C30 Rh1 C28 C27 -79.72(18)
Ru2 Rh1 C28 C27 176.91(13)
Ru1 Rh1 C28 C27 62.9(2)
C1 Rh1 C28 C29 -107.05(18)
C27 Rh1 C28 C29 117.6(2)
C31 Rh1 C28 C29 79.24(19)
C30 Rh1 C28 C29 37.87(17)
Ru2 Rh1 C28 C29 -65.5(2)
Ru1 Rh1 C28 C29 -179.54(13)
C1 Rh1 C28 C33 13.3(3)
C27 Rh1 C28 C33 -122.1(4)
C31 Rh1 C28 C33 -160.4(3)
C29 Rh1 C28 C33 120.3(4)
C30 Rh1 C28 C33 158.2(3)
Ru2 Rh1 C28 C33 54.8(4)
Ru1 Rh1 C28 C33 -59.2(4)
C27 C28 C29 C30 -1.9(3)
C33 C28 C29 C30 172.1(3)
Rh1 C28 C29 C30 -63.37(19)
C27 C28 C29 C34 -172.7(3)
C33 C28 C29 C34 1.4(5)
Rh1 C28 C29 C34 125.9(3)
C27 C28 C29 Rh1 61.44(19)
C33 C28 C29 Rh1 -124.5(3)
C1 Rh1 C29 C28 85.29(18)
C27 Rh1 C29 C28 -37.11(16)
C31 Rh1 C29 C28 -80.06(18)
C30 Rh1 C29 C28 -116.4(2)
Ru2 Rh1 C29 C28 141.56(14)
Ru1 Rh1 C29 C28 175.5(13)
C1 Rh1 C29 C30 -158.33(17)
C27 Rh1 C29 C30 79.27(18)
C28 Rh1 C29 C30 116.4(2)
C31 Rh1 C29 C30 36.32(17)
Ru2 Rh1 C29 C30 -102.06(16)
Ru1 Rh1 C29 C30 -68.2(14)
C1 Rh1 C29 C34 -36.0(3)
C27 Rh1 C29 C34 -158.4(3)
C28 Rh1 C29 C34 -121.3(4)
C31 Rh1 C29 C34 158.7(4)
C30 Rh1 C29 C34 122.4(4)
Ru2 Rh1 C29 C34 20.3(3)
Ru1 Rh1 C29 C34 54.2(15)
C28 C29 C30 C31 1.4(3)
C34 C29 C30 C31 172.1(3)
Rh1 C29 C30 C31 -61.27(19)
C28 C29 C30 C35 -176.5(3)
C34 C29 C30 C35 -5.7(5)
Rh1 C29 C30 C35 120.9(3)
C28 C29 C30 Rh1 62.65(19)
C34 C29 C30 Rh1 -126.6(3)
C1 Rh1 C30 C31 154.64(19)
C27 Rh1 C30 C31 38.13(17)
C28 Rh1 C30 C31 80.32(18)
C29 Rh1 C30 C31 118.2(2)
Ru2 Rh1 C30 C31 -141.68(15)
Ru1 Rh1 C30 C31 -66.7(2)
C1 Rh1 C30 C29 36.4(3)
C27 Rh1 C30 C29 -80.11(19)
C28 Rh1 C30 C29 -37.92(17)
C31 Rh1 C30 C29 -118.2(2)
Ru2 Rh1 C30 C29 100.08(16)
Ru1 Rh1 C30 C29 175.10(13)
C1 Rh1 C30 C35 -85.5(3)
C27 Rh1 C30 C35 158.0(3)
C28 Rh1 C30 C35 -159.8(3)
C31 Rh1 C30 C35 119.9(4)
C29 Rh1 C30 C35 -121.9(4)
Ru2 Rh1 C30 C35 -21.8(3)
Ru1 Rh1 C30 C35 53.2(3)
C29 C30 C31 C27 -0.3(3)
C35 C30 C31 C27 177.6(3)
Rh1 C30 C31 C27 -61.46(19)
C29 C30 C31 C36 -174.1(3)
C35 C30 C31 C36 3.8(5)
Rh1 C30 C31 C36 124.7(3)
C29 C30 C31 Rh1 61.16(19)
C35 C30 C31 Rh1 -121.0(3)
C28 C27 C31 C30 -0.9(3)
C32 C27 C31 C30 -172.8(3)
Rh1 C27 C31 C30 63.30(19)
C28 C27 C31 C36 173.0(3)
C32 C27 C31 C36 1.1(5)
Rh1 C27 C31 C36 -122.8(3)
C28 C27 C31 Rh1 -64.20(18)
C32 C27 C31 Rh1 123.9(3)
C1 Rh1 C31 C30 -104.1(5)
C27 Rh1 C31 C30 -117.1(3)
C28 Rh1 C31 C30 -79.51(19)
C29 Rh1 C31 C30 -37.14(17)
Ru2 Rh1 C31 C30 65.0(2)
Ru1 Rh1 C31 C30 139.23(15)
C1 Rh1 C31 C27 13.0(5)
C28 Rh1 C31 C27 37.61(18)
C29 Rh1 C31 C27 79.99(19)
C30 Rh1 C31 C27 117.1(3)
Ru2 Rh1 C31 C27 -177.86(14)
Ru1 Rh1 C31 C27 -103.64(17)
C1 Rh1 C31 C36 132.4(4)
C27 Rh1 C31 C36 119.4(4)
C28 Rh1 C31 C36 157.0(3)
C29 Rh1 C31 C36 -160.7(3)
C30 Rh1 C31 C36 -123.5(4)
Ru2 Rh1 C31 C36 -58.5(4)
Ru1 Rh1 C31 C36 15.7(3)
